data_7053369
loop_
_publ_author_name
'Adarsh, N. N.'
'Tocher, Derek A.'
'Ribas, Joan'
'Dastidar, Parthasarathi'

_publ_section_title
;
 Metalla-macro-tricyclic cryptands: anion encapsulation and selective
 separation of sulfate via in situ crystallization
;
_journal_issue 11
_journal_name_full 'New Journal of Chemistry'
_journal_page_first 2458
_journal_paper_doi 10.1039/b9nj00556k
_journal_volume 34
_journal_year 2010
_chemical_formula_sum 'C36 H39.4 Cu N10 O15.7'
_chemical_formula_weight 926.92
_chemical_name_systematic
;
?
;
_space_group_IT_number 8
_symmetry_cell_setting monoclinic
_symmetry_space_group_name_Hall 'C -2y'
_symmetry_space_group_name_H-M 'C 1 m 1'
_atom_sites_solution_hydrogens geom
_atom_sites_solution_primary direct
_atom_sites_solution_secondary difmap
_audit_creation_method SHELXL-97
_cell_angle_alpha 90.00
_cell_angle_beta 122.982(5)
_cell_angle_gamma 90.00
_cell_formula_units_Z 2
_cell_length_a 13.3131(12)
_cell_length_b 21.518(3)
_cell_length_c 8.2174(10)
_cell_measurement_temperature 100(2)
_cell_volume 1974.7(4)
_computing_cell_refinement 'BRUKER SMART APEX II'
_computing_data_collection 'BRUKER SMART APEX II'
_computing_data_reduction 'BRUKER SMART APEX SAINT'
_computing_molecular_graphics 'MERCURY 2.3'
_computing_publication_material 'BRUKER SHELXTL'
_computing_structure_refinement 'SHELXL-97 (Sheldrick, 1997)'
_computing_structure_solution 'SHELXS-97 (Sheldrick, 1990)'
_diffrn_ambient_temperature 100(2)
_diffrn_detector_area_resol_mean 3
_diffrn_measured_fraction_theta_full 0.941
_diffrn_measured_fraction_theta_max 0.941
_diffrn_measurement_device_type 'BRUKER CCD AREA DETECTOR'
_diffrn_measurement_method 'PHI-OMEGA SCAN'
_diffrn_radiation_monochromator graphite
_diffrn_radiation_source 'fine-focus sealed tube'
_diffrn_radiation_type MoK\a
_diffrn_radiation_wavelength 0.71073
_diffrn_reflns_av_R_equivalents 0.0602
_diffrn_reflns_av_sigmaI/netI 0.0677
_diffrn_reflns_limit_h_max 17
_diffrn_reflns_limit_h_min -15
_diffrn_reflns_limit_k_max 27
_diffrn_reflns_limit_k_min -28
_diffrn_reflns_limit_l_max 10
_diffrn_reflns_limit_l_min -10
_diffrn_reflns_number 7426
_diffrn_reflns_theta_full 28.25
_diffrn_reflns_theta_max 28.25
_diffrn_reflns_theta_min 1.89
_exptl_absorpt_coefficient_mu 0.641
_exptl_absorpt_correction_T_max 0.9505
_exptl_absorpt_correction_T_min 0.8826
_exptl_absorpt_correction_type multi-scan
_exptl_absorpt_process_details SADABS
_exptl_crystal_colour VIOLET
_exptl_crystal_density_diffrn 1.559
_exptl_crystal_density_method 'not measured'
_exptl_crystal_description BLOCK
_exptl_crystal_F_000 960
_exptl_crystal_size_max 0.20
_exptl_crystal_size_mid 0.12
_exptl_crystal_size_min 0.08
_platon_squeeze_details ' ?'
_refine_diff_density_max 1.285
_refine_diff_density_min -1.251
_refine_diff_density_rms 0.098
_refine_ls_abs_structure_details 'Flack H D (1983), Acta Cryst. A39, 876-881'
_refine_ls_abs_structure_Flack 0.498(16)
_refine_ls_extinction_method none
_refine_ls_goodness_of_fit_ref 1.007
_refine_ls_hydrogen_treatment constr
_refine_ls_matrix_type full
_refine_ls_number_parameters 279
_refine_ls_number_reflns 3735
_refine_ls_number_restraints 2
_refine_ls_restrained_S_all 1.007
_refine_ls_R_factor_all 0.0574
_refine_ls_R_factor_gt 0.0531
_refine_ls_shift/su_max 0.000
_refine_ls_shift/su_mean 0.000
_refine_ls_structure_factor_coef Fsqd
_refine_ls_weighting_details 'calc w=1/[\s^2^(Fo^2^)+(0.0882P)^2^+0.0000P] where P=(Fo^2^+2Fc^2^)/3'
_refine_ls_weighting_scheme calc
_refine_ls_wR_factor_gt 0.1273
_refine_ls_wR_factor_ref 0.1303
_reflns_number_gt 3413
_reflns_number_total 3735
_reflns_threshold_expression >2sigma(I)
_cod_data_source_file b9nj00556k.txt
_cod_data_source_block 4a
_cod_depositor_comments
;
The following automatic conversions were performed:

'_symmetry_cell_setting' value 'MONOCLINIC' changed to 'monoclinic'
according to /home/saulius/struct/CIF-dictionaries/cif_core.dic
dictionary named 'cif_core.dic' version 2.4.2 from
2011-04-26.

'_exptl_absorpt_correction_type' value 'MULTI-SCAN'
changed to 'multi-scan' according to
/home/saulius/struct/CIF-dictionaries/cif_core.dic dictionary named
'cif_core.dic' version 2.4.2 from 2011-04-26.

Automatic conversion script
Id: cif_fix_values 1891 2012-01-12 08:04:46Z andrius 
;
_cod_original_sg_symbol_H-M Cm
_cod_original_formula_sum 'C36 H39.40 Cu N10 O15.70'
_cod_database_code 7053369

loop_
_symmetry_equiv_pos_as_xyz
'x, y, z'
'x, -y, z'
'x+1/2, y+1/2, z'
'x+1/2, -y+1/2, z'

loop_
_atom_site_label
_atom_site_type_symbol
_atom_site_fract_x
_atom_site_fract_y
_atom_site_fract_z
_atom_site_U_iso_or_equiv
_atom_site_adp_type
_atom_site_occupancy
_atom_site_symmetry_multiplicity
_atom_site_calc_flag
_atom_site_refinement_flags
Cu1 Cu -0.08178(5) 0.5000 -0.00711(6) 0.02080(17) Uani 1 2 d S
N1 N 0.0382(3) 0.43438(16) 0.0295(5) 0.0219(7) Uani 1 1 d .
C2 C 0.0530(4) 0.41829(17) -0.1145(6) 0.0248(8) Uani 1 1 d .
H2 H 0.0049 0.4368 -0.2356 0.030 Uiso 1 1 calc R
C3 C 0.1362(4) 0.37569(18) -0.0883(6) 0.0265(8) Uani 1 1 d .
H3 H 0.1437 0.3649 -0.1908 0.032 Uiso 1 1 calc R
C4 C 0.2093(4) 0.34862(18) 0.0913(6) 0.0261(8) Uani 1 1 d .
H4 H 0.2671 0.3197 0.1118 0.031 Uiso 1 1 calc R
C5 C 0.1953(3) 0.36518(17) 0.2415(6) 0.0225(8) Uani 1 1 d .
C6 C 0.1073(4) 0.40757(17) 0.2044(6) 0.0224(8) Uani 1 1 d .
H6 H 0.0956 0.4178 0.3029 0.027 Uiso 1 1 calc R
N7 N 0.2682(3) 0.33720(15) 0.4245(5) 0.0242(7) Uani 1 1 d .
H7 H 0.2945 0.3003 0.4294 0.029 Uiso 1 1 calc R
C8 C 0.2998(4) 0.36562(18) 0.5959(6) 0.0255(8) Uani 1 1 d .
O9 O 0.2715(3) 0.41813(14) 0.6030(5) 0.0412(8) Uani 1 1 d .
C10 C 0.3729(3) 0.32721(18) 0.7752(5) 0.0239(8) Uani 1 1 d .
C11 C 0.3712(3) 0.26354(18) 0.7742(5) 0.0251(8) Uani 1 1 d .
H11 H 0.3259 0.2422 0.6575 0.030 Uiso 1 1 calc R
C12 C 0.4373(4) 0.23079(17) 0.9481(5) 0.0265(8) Uani 1 1 d .
H12 H 0.4362 0.1876 0.9476 0.032 Uiso 1 1 calc R
C13 C 0.5053(3) 0.26307(17) 1.1234(5) 0.0240(8) Uani 1 1 d .
H13 H 0.5493 0.2414 1.2398 0.029 Uiso 1 1 calc R
C14 C 0.5070(3) 0.32713(18) 1.1229(5) 0.0242(8) Uani 1 1 d .
C15 C 0.4412(4) 0.35949(17) 0.9503(5) 0.0248(8) Uani 1 1 d .
H15 H 0.4423 0.4027 0.9506 0.030 Uiso 1 1 calc R
C16 C 0.5815(3) 0.36389(18) 1.3052(5) 0.0236(8) Uani 1 1 d .
O17 O 0.6254(3) 0.41399(13) 1.3059(4) 0.0310(6) Uani 1 1 d .
N18 N 0.5934(3) 0.33754(15) 1.4656(5) 0.0251(7) Uani 1 1 d .
H18 H 0.5560 0.3030 1.4474 0.030 Uiso 1 1 calc R
C19 C 0.6596(3) 0.35999(18) 1.6580(5) 0.0238(8) Uani 1 1 d .
C20 C 0.6503(4) 0.32719(18) 1.7944(6) 0.0257(8) Uani 1 1 d .
H20 H 0.6010 0.2925 1.7580 0.031 Uiso 1 1 calc R
C21 C 0.7155(4) 0.34689(19) 1.9860(6) 0.0271(8) Uani 1 1 d .
H21 H 0.7107 0.3253 2.0796 0.033 Uiso 1 1 calc R
C22 C 0.7869(4) 0.39819(19) 2.0361(6) 0.0257(8) Uani 1 1 d .
H22 H 0.8311 0.4108 2.1651 0.031 Uiso 1 1 calc R
N23 N 0.7952(3) 0.43085(15) 1.9057(5) 0.0210(7) Uani 1 1 d .
C24 C 0.7330(4) 0.41213(18) 1.7181(6) 0.0242(8) Uani 1 1 d .
H24 H 0.7395 0.4346 1.6276 0.029 Uiso 1 1 calc R
O25 O -0.0354(4) 0.5000 0.3025(6) 0.0260(8) Uani 1 2 d S
H25 H -0.0470 0.5347 0.3301 0.039 Uiso 0.50 1 calc PR
N26 N 0.4403(3) 0.19093(15) 0.4522(4) 0.0280(7) Uani 1 1 d .
O27 O 0.5313(4) 0.16892(18) 0.4706(5) 0.0541(11) Uani 1 1 d .
O28 O 0.3683(4) 0.15802(14) 0.4635(5) 0.0440(8) Uani 1 1 d .
O29 O 0.4201(3) 0.24803(12) 0.4205(5) 0.0304(6) Uani 1 1 d .
O30 O 0.3090(4) 0.0000 0.4210(7) 0.0374(10) Uani 1 2 d S
O31 O 0.6470(4) 1.0000 0.6772(7) 0.0401(11) Uani 1 2 d S

loop_
_atom_site_aniso_label
_atom_site_aniso_U_11
_atom_site_aniso_U_22
_atom_site_aniso_U_33
_atom_site_aniso_U_23
_atom_site_aniso_U_13
_atom_site_aniso_U_12
Cu1 0.0177(3) 0.0300(3) 0.0107(3) 0.000 0.0052(2) 0.000
N1 0.0189(16) 0.0301(15) 0.0120(16) 0.0005(12) 0.0054(13) -0.0001(12)
C2 0.027(2) 0.0312(18) 0.016(2) -0.0004(14) 0.0109(17) -0.0028(15)
C3 0.030(2) 0.0369(19) 0.0144(19) 0.0005(15) 0.0136(17) 0.0021(16)
C4 0.028(2) 0.0316(18) 0.0191(19) 0.0016(14) 0.0128(17) 0.0065(15)
C5 0.0195(18) 0.0301(18) 0.0134(18) -0.0023(14) 0.0060(15) -0.0025(14)
C6 0.0221(19) 0.0318(19) 0.0123(19) -0.0002(14) 0.0087(16) -0.0033(14)
N7 0.0247(17) 0.0326(15) 0.0123(16) 0.0026(12) 0.0081(14) 0.0063(13)
C8 0.0249(19) 0.0322(19) 0.0150(18) 0.0005(15) 0.0080(16) 0.0051(15)
O9 0.050(2) 0.0416(16) 0.0148(14) -0.0013(12) 0.0068(14) 0.0154(14)
C10 0.0169(18) 0.040(2) 0.0108(17) -0.0019(14) 0.0048(15) 0.0017(15)
C11 0.0230(19) 0.040(2) 0.0089(17) -0.0011(14) 0.0066(16) 0.0002(15)
C12 0.030(2) 0.0311(17) 0.0148(19) 0.0013(14) 0.0097(17) 0.0017(16)
C13 0.0206(18) 0.0369(19) 0.0096(17) 0.0011(14) 0.0051(15) 0.0026(15)
C14 0.0211(18) 0.0355(18) 0.0142(19) 0.0005(14) 0.0085(16) -0.0010(15)
C15 0.0252(19) 0.0315(17) 0.0153(19) 0.0014(14) 0.0094(16) 0.0040(15)
C16 0.0186(17) 0.0362(19) 0.0116(18) -0.0018(14) 0.0055(15) -0.0021(15)
O17 0.0299(16) 0.0380(14) 0.0152(14) 0.0004(11) 0.0058(13) -0.0076(12)
N18 0.0258(17) 0.0319(16) 0.0107(15) -0.0028(12) 0.0054(14) -0.0088(13)
C19 0.0196(17) 0.038(2) 0.0106(18) -0.0019(14) 0.0064(16) -0.0014(15)
C20 0.0212(19) 0.037(2) 0.0153(19) -0.0023(15) 0.0079(16) -0.0077(15)
C21 0.027(2) 0.041(2) 0.0099(18) 0.0005(14) 0.0079(17) -0.0061(16)
C22 0.0227(19) 0.044(2) 0.0098(18) -0.0030(15) 0.0083(16) 0.0008(16)
N23 0.0190(15) 0.0298(15) 0.0137(16) -0.0024(12) 0.0086(14) -0.0016(13)
C24 0.0223(19) 0.0340(19) 0.0102(19) -0.0012(14) 0.0050(16) -0.0017(15)
O25 0.025(2) 0.036(2) 0.017(2) 0.000 0.0120(18) 0.000
N26 0.0334(19) 0.0361(17) 0.0098(16) -0.0001(12) 0.0087(15) 0.0090(15)
O27 0.065(3) 0.073(2) 0.033(2) 0.0200(17) 0.0322(19) 0.042(2)
O28 0.063(2) 0.0436(17) 0.0302(18) -0.0036(14) 0.0285(18) -0.0156(16)
O29 0.0310(15) 0.0306(13) 0.0321(16) 0.0018(12) 0.0188(14) 0.0043(12)
O30 0.032(2) 0.047(2) 0.040(3) 0.000 0.025(2) 0.000
O31 0.039(3) 0.058(3) 0.030(3) 0.000 0.024(2) 0.000

loop_
_atom_type_symbol
_atom_type_description
_atom_type_scat_dispersion_real
_atom_type_scat_dispersion_imag
_atom_type_scat_source
C C 0.0033 0.0016 'International Tables Vol C Tables 4.2.6.8 and 6.1.1.4'
Cu Cu 0.3201 1.2651 'International Tables Vol C Tables 4.2.6.8 and 6.1.1.4'
N N 0.0061 0.0033 'International Tables Vol C Tables 4.2.6.8 and 6.1.1.4'
O O 0.0106 0.0060 'International Tables Vol C Tables 4.2.6.8 and 6.1.1.4'
H H 0.0000 0.0000 'International Tables Vol C Tables 4.2.6.8 and 6.1.1.4'

loop_
_geom_angle_atom_site_label_1
_geom_angle_atom_site_label_2
_geom_angle_atom_site_label_3
_geom_angle
_geom_angle_site_symmetry_1
_geom_angle_site_symmetry_3
N1 Cu1 N1 88.2(2) . 2_565
N1 Cu1 N23 87.77(12) . 1_453
N1 Cu1 N23 168.61(13) 2_565 1_453
N1 Cu1 N23 168.61(13) . 2_463
N1 Cu1 N23 87.77(12) 2_565 2_463
N23 Cu1 N23 94.12(19) 1_453 2_463
N1 Cu1 O25 97.01(12) . .
N1 Cu1 O25 97.01(12) 2_565 .
N23 Cu1 O25 94.06(12) 1_453 .
N23 Cu1 O25 94.06(12) 2_463 .
C6 N1 C2 119.2(3) . .
C6 N1 Cu1 118.8(3) . .
C2 N1 Cu1 121.9(3) . .
N1 C2 C3 122.0(4) . .
N1 C2 H2 119.0 . .
C3 C2 H2 119.0 . .
C2 C3 C4 119.6(4) . .
C2 C3 H3 120.2 . .
C4 C3 H3 120.2 . .
C3 C4 C5 118.9(4) . .
C3 C4 H4 120.5 . .
C5 C4 H4 120.5 . .
C6 C5 C4 118.7(3) . .
C6 C5 N7 121.9(4) . .
C4 C5 N7 119.4(3) . .
N1 C6 C5 121.6(4) . .
N1 C6 H6 119.2 . .
C5 C6 H6 119.2 . .
C8 N7 C5 123.6(3) . .
C8 N7 H7 118.2 . .
C5 N7 H7 118.2 . .
O9 C8 N7 122.6(4) . .
O9 C8 C10 121.6(4) . .
N7 C8 C10 115.8(3) . .
C11 C10 C15 120.1(3) . .
C11 C10 C8 123.1(3) . .
C15 C10 C8 116.7(3) . .
C10 C11 C12 120.0(3) . .
C10 C11 H11 120.0 . .
C12 C11 H11 120.0 . .
C11 C12 C13 119.9(3) . .
C11 C12 H12 120.1 . .
C13 C12 H12 120.1 . .
C14 C13 C12 119.7(3) . .
C14 C13 H13 120.1 . .
C12 C13 H13 120.1 . .
C13 C14 C15 120.3(3) . .
C13 C14 C16 121.9(3) . .
C15 C14 C16 117.8(3) . .
C14 C15 C10 120.0(3) . .
C14 C15 H15 120.0 . .
C10 C15 H15 120.0 . .
O17 C16 N18 123.9(3) . .
O17 C16 C14 121.7(3) . .
N18 C16 C14 114.4(3) . .
C16 N18 C19 127.9(3) . .
C16 N18 H18 116.1 . .
C19 N18 H18 116.1 . .
C20 C19 C24 118.6(3) . .
C20 C19 N18 117.1(3) . .
C24 C19 N18 124.3(4) . .
C19 C20 C21 119.1(4) . .
C19 C20 H20 120.5 . .
C21 C20 H20 120.5 . .
C22 C21 C20 119.5(4) . .
C22 C21 H21 120.3 . .
C20 C21 H21 120.3 . .
N23 C22 C21 122.1(4) . .
N23 C22 H22 118.9 . .
C21 C22 H22 118.9 . .
C22 N23 C24 119.3(3) . .
C22 N23 Cu1 120.3(3) . 1_657
C24 N23 Cu1 119.7(3) . 1_657
N23 C24 C19 121.4(4) . .
N23 C24 H24 119.3 . .
C19 C24 H24 119.3 . .
Cu1 O25 H25 109.5 . .
O27 N26 O28 121.5(4) . .
O27 N26 O29 119.2(4) . 1
O28 N26 O29 119.4(4) . 1
O27 N26 O29 119.2(4) . .
O28 N26 O29 119.4(4) . .
O29 N26 O29 0.0(3) 1 .
O29 O29 N26 0(10) 1 .

loop_
_geom_bond_atom_site_label_1
_geom_bond_atom_site_label_2
_geom_bond_distance
_geom_bond_site_symmetry_2
Cu1 N1 2.028(4) .
Cu1 N1 2.028(4) 2_565
Cu1 N23 2.032(3) 1_453
Cu1 N23 2.032(3) 2_463
Cu1 O25 2.267(4) .
N1 C6 1.344(5) .
N1 C2 1.346(6) .
C2 C3 1.362(6) .
C2 H2 0.9300 .
C3 C4 1.379(5) .
C3 H3 0.9300 .
C4 C5 1.392(6) .
C4 H4 0.9300 .
C5 C6 1.382(6) .
C5 N7 1.406(5) .
C6 H6 0.9300 .
N7 C8 1.374(5) .
N7 H7 0.8600 .
C8 O9 1.203(5) .
C8 C10 1.497(5) .
C10 C11 1.370(5) .
C10 C15 1.398(5) .
C11 C12 1.394(5) .
C11 H11 0.9300 .
C12 C13 1.399(5) .
C12 H12 0.9300 .
C13 C14 1.379(5) .
C13 H13 0.9300 .
C14 C15 1.383(5) .
C14 C16 1.495(5) .
C15 H15 0.9300 .
C16 O17 1.225(5) .
C16 N18 1.363(5) .
N18 C19 1.412(5) .
N18 H18 0.8600 .
C19 C20 1.386(6) .
C19 C24 1.390(5) .
C20 C21 1.387(5) .
C20 H20 0.9300 .
C21 C22 1.366(6) .
C21 H21 0.9300 .
C22 N23 1.336(6) .
C22 H22 0.9300 .
N23 C24 1.354(5) .
N23 Cu1 2.032(3) 1_657
C24 H24 0.9300 .
O25 H25 0.8200 .
N26 O27 1.231(5) .
N26 O28 1.235(5) .
N26 O29 1.254(4) 1
N26 O29 1.254(4) .
O29 O29 0.000(9) 1

loop_
_geom_hbond_atom_site_label_D
_geom_hbond_atom_site_label_H
_geom_hbond_atom_site_label_A
_geom_hbond_distance_DH
_geom_hbond_distance_HA
_geom_hbond_distance_DA
_geom_hbond_angle_DHA
_geom_hbond_site_symmetry_A
N7 H7 O29 0.86 2.05 2.801(4) 145.4 1
N18 H18 O29 0.86 2.07 2.870(4) 154.3 1_556

loop_
_platon_squeeze_void_nr
_platon_squeeze_void_average_x
_platon_squeeze_void_average_y
_platon_squeeze_void_average_z
_platon_squeeze_void_volume
_platon_squeeze_void_count_electrons
1 -0.054 0.000 -0.519 111.5 27.0
2 0.446 0.500 -0.519 111.5 27.0
